data_7007468
loop_
_publ_author_name
'Anderson, Carly E.'
'Apperley, David C.'
'Batsanov, Andrei S.'
'Dyer, Philip W.'
'Howard, Judith A. K.'

_publ_section_title
;
 Concise syntheses of tridentate PNE ligands and their coordination
 chemistry with palladium(II) : a solution- and solid-state study.
;
_journal_issue 34
_journal_name_full 'Dalton transactions (Cambridge, England : 2003)'
_journal_page_first 4134
_journal_page_last 4145
_journal_paper_doi 10.1039/b605995c
_journal_year 2006
_chemical_formula_moiety 'C20 H28 N2 P 1+,Cl 1-'
_chemical_formula_sum 'C20 H28 Cl N2 P'
_chemical_formula_weight 362.86
_chemical_name_common
;1-(2-diphenylphosphino-isopropyl)-4-methyl-piperazine
hydrochloride
;
_chemical_name_systematic
;
1-(2-diphenylphosphino-isopropyl)-4-methyl-piperazine
hydrochloride
;
_space_group_IT_number 43
_symmetry_cell_setting orthorhombic
_symmetry_space_group_name_Hall 'F 2 -2d'
_symmetry_space_group_name_H-M 'F d d 2'
_atom_sites_solution_hydrogens geom
_atom_sites_solution_primary direct
_atom_sites_solution_secondary difmap
_audit_creation_method SHELXL-97
_cell_angle_alpha 90.00
_cell_angle_beta 90.00
_cell_angle_gamma 90.00
_cell_formula_units_Z 16
_cell_length_a 20.016(2)
_cell_length_b 68.506(9)
_cell_length_c 5.9460(7)
_cell_measurement_reflns_used 5762
_cell_measurement_temperature 120(2)
_cell_measurement_theta_max 25.35
_cell_measurement_theta_min 2.36
_cell_volume 8153.3(17)
_computing_cell_refinement 'SAINT version 6.45A (Bruker, 2003)'
_computing_data_collection 'SMART version 5.054 (Bruker, 1999)'
_computing_data_reduction 'SAINT version 6.45A (Bruker, 2003)'
_computing_molecular_graphics 'SHELXTL version 6.14 (Bruker, 2003)'
_computing_publication_material 'SHELXTL version 6.14 (Bruker, 2003)'
_computing_structure_refinement 'SHELXTL version 6.14 (Bruker, 2003)'
_computing_structure_solution 'SHELXTL version 6.14 (Bruker, 2003)'
_diffrn_ambient_temperature 120(2)
_diffrn_detector_area_resol_mean 8
_diffrn_measured_fraction_theta_full 0.999
_diffrn_measured_fraction_theta_max 0.933
_diffrn_measurement_device_type 'Siemens SMART 1K CCD area detector'
_diffrn_measurement_method '\W scans'
_diffrn_radiation_monochromator graphite
_diffrn_radiation_source 'fine-focus sealed tube'
_diffrn_radiation_type MoK\a
_diffrn_radiation_wavelength 0.71073
_diffrn_reflns_av_R_equivalents 0.0521
_diffrn_reflns_av_sigmaI/netI 0.0520
_diffrn_reflns_limit_h_max 24
_diffrn_reflns_limit_h_min -24
_diffrn_reflns_limit_k_max 86
_diffrn_reflns_limit_k_min -85
_diffrn_reflns_limit_l_max 7
_diffrn_reflns_limit_l_min -7
_diffrn_reflns_number 16540
_diffrn_reflns_theta_full 25.00
_diffrn_reflns_theta_max 27.06
_diffrn_reflns_theta_min 2.12
_diffrn_standards_number 0
_exptl_absorpt_coefficient_mu 0.270
_exptl_absorpt_correction_T_max 1.0000
_exptl_absorpt_correction_T_min 0.8031
_exptl_absorpt_correction_type multi-scan
_exptl_absorpt_process_details 'SADABS v.2.10 (Bruker,2003), R(int)=0.085 before correction'
_exptl_crystal_colour colourless
_exptl_crystal_density_diffrn 1.182
_exptl_crystal_density_method 'not measured'
_exptl_crystal_description needle
_exptl_crystal_F_000 3104
_exptl_crystal_size_max 0.52
_exptl_crystal_size_mid 0.08
_exptl_crystal_size_min 0.05
_refine_diff_density_max 0.416
_refine_diff_density_min -0.300
_refine_diff_density_rms 0.057
_refine_ls_abs_structure_details 'Flack H D (1983), Acta Cryst. A39, 876-881'
_refine_ls_abs_structure_Flack 0.01(13)
_refine_ls_extinction_method none
_refine_ls_goodness_of_fit_ref 1.132
_refine_ls_hydrogen_treatment mixed
_refine_ls_matrix_type full
_refine_ls_number_parameters 225
_refine_ls_number_reflns 3952
_refine_ls_number_restraints 1
_refine_ls_restrained_S_all 1.132
_refine_ls_R_factor_all 0.0909
_refine_ls_R_factor_gt 0.0711
_refine_ls_shift/su_max 0.001
_refine_ls_shift/su_mean 0.000
_refine_ls_structure_factor_coef Fsqd
_refine_ls_weighting_details 'calc w=1/[\s^2^(Fo^2^)+(0.0600P)^2^+31.7710P] where P=(Fo^2^+2Fc^2^)/3'
_refine_ls_weighting_scheme calc
_refine_ls_wR_factor_gt 0.1554
_refine_ls_wR_factor_ref 0.1639
_reflns_Friedel_coverage 0.72
_reflns_number_gt 3234
_reflns_number_total 3952
_reflns_threshold_expression I>2\s(I)
_cod_data_source_file b605995c.txt
_cod_data_source_block (5)
_cod_depositor_comments
;
The following automatic conversions were performed:
'_symmetry_cell_setting' value 'Orthorhombic' changed to 'orthorhombic'
according to '/home/saulius/struct/CIF-dictionaries/cif_core.dic'
dictionary named 'cif_core.dic' version 2.4.1 from 2010-06-29.

Automatic conversion script
Id: cif_fix_enum 1527 2010-12-29 10:47:43Z saulius 
;
_cod_original_sg_symbol_H-M Fdd2
_cod_database_code 7007468

loop_
_symmetry_equiv_pos_as_xyz
'x, y, z'
'-x, -y, z'
'x+1/4, -y+1/4, z+1/4'
'-x+1/4, y+1/4, z+1/4'
'x, y+1/2, z+1/2'
'-x, -y+1/2, z+1/2'
'x+1/4, -y+3/4, z+3/4'
'-x+1/4, y+3/4, z+3/4'
'x+1/2, y, z+1/2'
'-x+1/2, -y, z+1/2'
'x+3/4, -y+1/4, z+3/4'
'-x+3/4, y+1/4, z+3/4'
'x+1/2, y+1/2, z'
'-x+1/2, -y+1/2, z'
'x+3/4, -y+3/4, z+1/4'
'-x+3/4, y+3/4, z+1/4'

loop_
_atom_site_label
_atom_site_type_symbol
_atom_site_fract_x
_atom_site_fract_y
_atom_site_fract_z
_atom_site_U_iso_or_equiv
_atom_site_adp_type
_atom_site_occupancy
_atom_site_symmetry_multiplicity
_atom_site_calc_flag
_atom_site_refinement_flags
_atom_site_disorder_assembly
_atom_site_disorder_group
Cl Cl 0.61434(5) 0.620541(18) -0.29445(18) 0.0429(3) Uani 1 1 d . . .
P P 0.41564(7) 0.54703(2) 0.4178(2) 0.0520(4) Uani 1 1 d . . .
N1 N 0.50797(16) 0.57498(5) 0.1692(7) 0.0406(9) Uani 1 1 d . . .
N4 N 0.49337(16) 0.61371(6) -0.0067(6) 0.0343(9) Uani 1 1 d . . .
H4N H 0.5248(19) 0.6141(5) -0.097(7) 0.017(10) Uiso 1 1 d . . .
C2 C 0.55400(19) 0.59064(6) 0.2341(8) 0.0391(11) Uani 1 1 d . . .
H20 H 0.5932 0.5906 0.1326 0.047 Uiso 1 1 d R . .
H21 H 0.5700 0.5884 0.3894 0.047 Uiso 1 1 d R . .
C3 C 0.51995(19) 0.61006(6) 0.2207(8) 0.0340(9) Uani 1 1 d . . .
H31 H 0.4829 0.6104 0.3308 0.041 Uiso 1 1 d R . .
H32 H 0.5520 0.6205 0.2607 0.041 Uiso 1 1 d R . .
C5 C 0.44712(19) 0.59741(7) -0.0763(8) 0.0446(12) Uani 1 1 d . . .
H51 H 0.4076 0.5971 0.0236 0.054 Uiso 1 1 d R . .
H52 H 0.4316 0.5995 -0.2325 0.054 Uiso 1 1 d R . .
C6 C 0.4842(2) 0.57834(7) -0.0581(9) 0.0489(12) Uani 1 1 d . . .
H61 H 0.4543 0.5675 -0.1038 0.059 Uiso 1 1 d R . .
H62 H 0.5227 0.5786 -0.1627 0.059 Uiso 1 1 d R . .
C7 C 0.5376(2) 0.55566(7) 0.2129(11) 0.0564(14) Uani 1 1 d . . .
H7 H 0.5562 0.5561 0.3688 0.068 Uiso 1 1 d R . .
C8 C 0.4818(2) 0.54017(7) 0.2148(12) 0.0599(14) Uani 1 1 d . . .
H81 H 0.5008 0.5273 0.2563 0.072 Uiso 1 1 d R . .
H82 H 0.4623 0.5391 0.0623 0.072 Uiso 1 1 d R . .
C9 C 0.4635(2) 0.63321(7) -0.0338(10) 0.0466(12) Uani 1 1 d . . .
H91 H 0.4984 0.6432 -0.0217 0.051(8) Uiso 1 1 d R . .
H92 H 0.4299 0.6353 0.0840 0.051(8) Uiso 1 1 d R . .
H93 H 0.4420 0.6342 -0.1818 0.051(8) Uiso 1 1 d R . .
C10 C 0.5936(3) 0.54965(10) 0.0600(15) 0.088(3) Uani 1 1 d . . .
H101 H 0.6295 0.5594 0.0666 0.088(13) Uiso 1 1 d R . .
H102 H 0.5771 0.5486 -0.0948 0.088(13) Uiso 1 1 d R . .
H103 H 0.6108 0.5369 0.1089 0.088(13) Uiso 1 1 d R . .
C11 C 0.3832(3) 0.52234(8) 0.4838(11) 0.0596(15) Uani 1 1 d . . .
C12 C 0.3214(3) 0.51507(10) 0.4262(17) 0.094(2) Uani 1 1 d . . .
H12 H 0.2914 0.5230 0.3428 0.113 Uiso 1 1 d R . .
C13 C 0.3031(4) 0.49612(11) 0.487(2) 0.119(3) Uani 1 1 d . . .
H13 H 0.2617 0.4911 0.4353 0.143 Uiso 1 1 d R . .
C14 C 0.3419(3) 0.48504(11) 0.6149(16) 0.093(3) Uani 1 1 d . . .
H14 H 0.3302 0.4719 0.6491 0.112 Uiso 1 1 d R . .
C15 C 0.3967(5) 0.49306(11) 0.693(2) 0.129(4) Uani 1 1 d . . .
H15 H 0.4240 0.4859 0.7945 0.155 Uiso 1 1 d R . .
C16 C 0.4167(4) 0.51121(9) 0.6295(16) 0.112(3) Uani 1 1 d . . .
H16 H 0.4562 0.5164 0.6943 0.134 Uiso 1 1 d R . .
C21 C 0.3487(2) 0.55682(7) 0.2455(9) 0.0470(12) Uani 1 1 d . . .
C22 C 0.3277(3) 0.54882(8) 0.0426(10) 0.0583(15) Uani 1 1 d . . .
H22 H 0.3511 0.5380 -0.0177 0.070 Uiso 1 1 d R . .
C23 C 0.2738(3) 0.55614(9) -0.0752(12) 0.0665(15) Uani 1 1 d . . .
H23 H 0.2606 0.5502 -0.2128 0.080 Uiso 1 1 d R . .
C24 C 0.2394(3) 0.57162(9) 0.0047(13) 0.0722(18) Uani 1 1 d . . .
H24 H 0.2021 0.5764 -0.0769 0.087 Uiso 1 1 d R . .
C25 C 0.2584(3) 0.58047(9) 0.2032(14) 0.0755(18) Uani 1 1 d . . .
H25 H 0.2341 0.5914 0.2577 0.091 Uiso 1 1 d R . .
C26 C 0.3138(3) 0.57338(8) 0.3228(10) 0.0598(15) Uani 1 1 d . . .
H26 H 0.3276 0.5797 0.4571 0.072 Uiso 1 1 d R . .

loop_
_atom_site_aniso_label
_atom_site_aniso_U_11
_atom_site_aniso_U_22
_atom_site_aniso_U_33
_atom_site_aniso_U_23
_atom_site_aniso_U_13
_atom_site_aniso_U_12
Cl 0.0243(4) 0.0744(8) 0.0298(5) -0.0054(6) 0.0052(4) -0.0098(5)
P 0.0548(7) 0.0487(7) 0.0526(8) -0.0015(7) -0.0064(7) -0.0119(6)
N1 0.0281(17) 0.048(2) 0.046(2) -0.008(2) -0.0048(17) -0.0079(15)
N4 0.0193(16) 0.061(2) 0.0230(18) 0.0014(17) 0.0049(14) -0.0049(16)
C2 0.0246(19) 0.050(3) 0.043(3) -0.006(2) -0.0042(19) -0.0007(18)
C3 0.0261(19) 0.047(2) 0.029(2) -0.007(2) 0.0004(19) 0.0007(17)
C5 0.029(2) 0.071(3) 0.033(3) 0.007(3) -0.002(2) -0.017(2)
C6 0.043(2) 0.065(3) 0.038(3) -0.010(3) -0.002(2) -0.022(2)
C7 0.038(2) 0.059(3) 0.072(4) -0.010(3) 0.003(3) -0.004(2)
C8 0.046(3) 0.050(3) 0.083(4) -0.013(3) -0.004(3) -0.003(2)
C9 0.032(2) 0.066(3) 0.042(3) 0.011(3) 0.007(2) 0.016(2)
C10 0.067(4) 0.060(4) 0.137(8) -0.024(4) 0.014(4) -0.006(3)
C11 0.052(3) 0.054(3) 0.073(4) 0.010(3) -0.001(3) -0.013(2)
C12 0.072(4) 0.091(5) 0.119(6) 0.045(5) -0.018(5) -0.015(4)
C13 0.088(5) 0.093(5) 0.177(9) 0.061(6) -0.029(6) -0.035(4)
C14 0.064(4) 0.072(4) 0.144(8) 0.040(5) -0.017(4) -0.007(4)
C15 0.138(7) 0.079(5) 0.170(10) 0.059(7) -0.057(8) -0.008(5)
C16 0.137(7) 0.049(4) 0.150(9) 0.024(5) -0.060(7) -0.005(4)
C21 0.046(3) 0.036(3) 0.058(3) -0.001(2) 0.005(2) -0.011(2)
C22 0.046(3) 0.055(3) 0.074(4) -0.004(3) 0.003(3) -0.003(3)
C23 0.060(3) 0.073(4) 0.067(4) 0.006(4) -0.002(3) -0.005(3)
C24 0.065(4) 0.068(4) 0.083(5) 0.029(4) -0.011(3) -0.001(3)
C25 0.069(4) 0.063(4) 0.095(5) 0.012(4) 0.009(4) 0.025(3)
C26 0.073(4) 0.051(3) 0.056(4) -0.003(3) 0.008(3) -0.010(3)

loop_
_atom_type_symbol
_atom_type_description
_atom_type_scat_dispersion_real
_atom_type_scat_dispersion_imag
_atom_type_scat_source
C C 0.0033 0.0016 'International Tables Vol C Tables 4.2.6.8 and 6.1.1.4'
H H 0.0000 0.0000 'International Tables Vol C Tables 4.2.6.8 and 6.1.1.4'
N N 0.0061 0.0033 'International Tables Vol C Tables 4.2.6.8 and 6.1.1.4'
P P 0.1023 0.0942 'International Tables Vol C Tables 4.2.6.8 and 6.1.1.4'
Cl Cl 0.1484 0.1585 'International Tables Vol C Tables 4.2.6.8 and 6.1.1.4'

loop_
_geom_angle_atom_site_label_1
_geom_angle_atom_site_label_2
_geom_angle_atom_site_label_3
_geom_angle
_geom_angle_site_symmetry_1
_geom_angle_site_symmetry_3
_geom_angle_publ_flag
C21 P C8 104.7(3) . . ?
C21 P C11 101.4(2) . . ?
C8 P C11 99.0(2) . . ?
C6 N1 C2 109.6(4) . . ?
C6 N1 C7 116.0(4) . . ?
C2 N1 C7 111.0(3) . . ?
C9 N4 C3 113.6(4) . . ?
C9 N4 C5 113.1(3) . . ?
C3 N4 C5 110.4(3) . . ?
C9 N4 H4N 102(3) . . ?
C3 N4 H4N 109(3) . . ?
C5 N4 H4N 108(3) . . ?
N1 C2 C3 110.5(3) . . ?
N1 C2 H20 109.6 . . ?
C3 C2 H20 109.4 . . ?
N1 C2 H21 109.5 . . ?
C3 C2 H21 109.7 . . ?
H20 C2 H21 108.1 . . ?
N4 C3 C2 111.3(4) . . ?
N4 C3 H31 109.4 . . ?
C2 C3 H31 109.2 . . ?
N4 C3 H32 109.4 . . ?
C2 C3 H32 109.5 . . ?
H31 C3 H32 108.0 . . ?
C6 C5 N4 108.7(3) . . ?
C6 C5 H51 109.6 . . ?
N4 C5 H51 109.9 . . ?
C6 C5 H52 110.4 . . ?
N4 C5 H52 110.1 . . ?
H51 C5 H52 108.3 . . ?
N1 C6 C5 111.5(4) . . ?
N1 C6 H61 109.6 . . ?
C5 C6 H61 109.3 . . ?
N1 C6 H62 109.4 . . ?
C5 C6 H62 109.0 . . ?
H61 C6 H62 108.0 . . ?
N1 C7 C10 116.1(5) . . ?
N1 C7 C8 109.2(4) . . ?
C10 C7 C8 110.9(5) . . ?
N1 C7 H7 106.7 . . ?
C10 C7 H7 106.9 . . ?
C8 C7 H7 106.5 . . ?
C7 C8 P 110.4(4) . . ?
C7 C8 H81 109.6 . . ?
P C8 H81 109.8 . . ?
C7 C8 H82 109.4 . . ?
P C8 H82 109.5 . . ?
H81 C8 H82 108.2 . . ?
N4 C9 H91 109.6 . . ?
N4 C9 H92 109.5 . . ?
H91 C9 H92 109.4 . . ?
N4 C9 H93 109.7 . . ?
H91 C9 H93 109.3 . . ?
H92 C9 H93 109.3 . . ?
C7 C10 H101 109.7 . . ?
C7 C10 H102 109.7 . . ?
H101 C10 H102 109.4 . . ?
C7 C10 H103 109.0 . . ?
H101 C10 H103 109.5 . . ?
H102 C10 H103 109.4 . . ?
C16 C11 C12 114.0(6) . . ?
C16 C11 P 118.9(5) . . ?
C12 C11 P 126.3(5) . . ?
C11 C12 C13 120.5(7) . . ?
C11 C12 H12 119.4 . . ?
C13 C12 H12 120.1 . . ?
C14 C13 C12 121.9(7) . . ?
C14 C13 H13 119.1 . . ?
C12 C13 H13 119.0 . . ?
C15 C14 C13 117.0(7) . . ?
C15 C14 H14 121.6 . . ?
C13 C14 H14 121.4 . . ?
C14 C15 C16 121.9(8) . . ?
C14 C15 H15 119.2 . . ?
C16 C15 H15 118.9 . . ?
C11 C16 C15 123.8(8) . . ?
C11 C16 H16 117.9 . . ?
C15 C16 H16 118.2 . . ?
C22 C21 C26 116.8(5) . . ?
C22 C21 P 124.6(4) . . ?
C26 C21 P 118.6(4) . . ?
C23 C22 C21 122.2(6) . . ?
C23 C22 H22 118.6 . . ?
C21 C22 H22 119.2 . . ?
C24 C23 C22 120.3(6) . . ?
C24 C23 H23 119.8 . . ?
C22 C23 H23 119.9 . . ?
C23 C24 C25 120.4(6) . . ?
C23 C24 H24 119.5 . . ?
C25 C24 H24 120.1 . . ?
C24 C25 C26 119.9(6) . . ?
C24 C25 H25 119.8 . . ?
C26 C25 H25 120.3 . . ?
C25 C26 C21 120.3(6) . . ?
C25 C26 H26 119.7 . . ?
C21 C26 H26 119.9 . . ?

loop_
_geom_bond_atom_site_label_1
_geom_bond_atom_site_label_2
_geom_bond_distance
_geom_bond_site_symmetry_2
_geom_bond_publ_flag
P C21 1.815(5) . ?
P C8 1.851(6) . ?
P C11 1.854(5) . ?
N1 C6 1.452(7) . ?
N1 C2 1.466(5) . ?
N1 C7 1.473(6) . ?
N4 C9 1.473(6) . ?
N4 C3 1.474(6) . ?
N4 C5 1.509(5) . ?
N4 H4N 0.83(4) . ?
C2 C3 1.497(6) . ?
C2 H20 0.9901 . ?
C2 H21 0.9899 . ?
C3 H31 0.9900 . ?
C3 H32 0.9903 . ?
C5 C6 1.506(7) . ?
C5 H51 0.9901 . ?
C5 H52 0.9900 . ?
C6 H61 0.9899 . ?
C6 H62 0.9899 . ?
C7 C10 1.501(8) . ?
C7 C8 1.541(6) . ?
C7 H7 1.0000 . ?
C8 H81 0.9898 . ?
C8 H82 0.9900 . ?
C9 H91 0.9813 . ?
C9 H92 0.9813 . ?
C9 H93 0.9812 . ?
C10 H101 0.9805 . ?
C10 H102 0.9804 . ?
C10 H103 0.9805 . ?
C11 C16 1.334(9) . ?
C11 C12 1.376(8) . ?
C12 C13 1.396(9) . ?
C12 H12 0.9502 . ?
C13 C14 1.326(10) . ?
C13 H13 0.9500 . ?
C14 C15 1.314(11) . ?
C14 H14 0.9499 . ?
C15 C16 1.360(10) . ?
C15 H15 0.9497 . ?
C16 H16 0.9499 . ?
C21 C22 1.390(8) . ?
C21 C26 1.409(7) . ?
C22 C23 1.381(8) . ?
C22 H22 0.9496 . ?
C23 C24 1.350(8) . ?
C23 H23 0.9498 . ?
C24 C25 1.380(10) . ?
C24 H24 0.9500 . ?
C25 C26 1.404(8) . ?
C25 H25 0.9499 . ?
C26 H26 0.9499 . ?

loop_
_geom_hbond_atom_site_label_D
_geom_hbond_atom_site_label_H
_geom_hbond_atom_site_label_A
_geom_hbond_distance_DH
_geom_hbond_distance_HA
_geom_hbond_distance_DA
_geom_hbond_angle_DHA
_geom_hbond_site_symmetry_A
N4 H4N Cl 0.83(4) 2.19(4) 3.002(4) 168(4) .

loop_
_geom_torsion_atom_site_label_1
_geom_torsion_atom_site_label_2
_geom_torsion_atom_site_label_3
_geom_torsion_atom_site_label_4
_geom_torsion
_geom_torsion_site_symmetry_1
_geom_torsion_site_symmetry_2
_geom_torsion_site_symmetry_3
_geom_torsion_site_symmetry_4
_geom_torsion_publ_flag
C6 N1 C2 C3 58.8(5) . . . . ?
C7 N1 C2 C3 -171.8(4) . . . . ?
C9 N4 C3 C2 -175.9(3) . . . . ?
C5 N4 C3 C2 55.8(4) . . . . ?
N1 C2 C3 N4 -57.3(5) . . . . ?
C9 N4 C5 C6 175.9(4) . . . . ?
C3 N4 C5 C6 -55.6(5) . . . . ?
C2 N1 C6 C5 -60.7(4) . . . . ?
C7 N1 C6 C5 172.6(3) . . . . ?
N4 C5 C6 N1 58.8(5) . . . . ?
C6 N1 C7 C10 54.5(6) . . . . ?
C2 N1 C7 C10 -71.4(6) . . . . ?
C6 N1 C7 C8 -71.8(6) . . . . ?
C2 N1 C7 C8 162.3(5) . . . . ?
N1 C7 C8 P -54.4(6) . . . . ?
C10 C7 C8 P 176.4(5) . . . . ?
C21 P C8 C7 102.0(5) . . . . ?
C11 P C8 C7 -153.6(4) . . . . ?
C21 P C11 C16 -173.3(7) . . . . ?
C8 P C11 C16 79.6(7) . . . . ?
C21 P C11 C12 -4.7(8) . . . . ?
C8 P C11 C12 -111.8(7) . . . . ?
C16 C11 C12 C13 -10.8(13) . . . . ?
P C11 C12 C13 -180.0(7) . . . . ?
C11 C12 C13 C14 5.2(16) . . . . ?
C12 C13 C14 C15 3.8(17) . . . . ?
C13 C14 C15 C16 -6.3(18) . . . . ?
C12 C11 C16 C15 8.6(14) . . . . ?
P C11 C16 C15 178.6(9) . . . . ?
C14 C15 C16 C11 -0.1(19) . . . . ?
C8 P C21 C22 41.8(5) . . . . ?
C11 P C21 C22 -60.8(5) . . . . ?
C8 P C21 C26 -139.9(4) . . . . ?
C11 P C21 C26 117.5(4) . . . . ?
C26 C21 C22 C23 -2.3(7) . . . . ?
P C21 C22 C23 175.9(4) . . . . ?
C21 C22 C23 C24 0.2(9) . . . . ?
C22 C23 C24 C25 1.0(9) . . . . ?
C23 C24 C25 C26 0.1(10) . . . . ?
C24 C25 C26 C21 -2.3(9) . . . . ?
C22 C21 C26 C25 3.4(8) . . . . ?
P C21 C26 C25 -175.0(4) . . . . ?
